data_9009298
loop_
_publ_author_name
'Giuseppetti, G.'
'Tadini, C.'

_publ_section_title
;Structural analysis and refinement of Bolivian creedite,
 Ca3Al2F8(OH)2(SO4)*2(H2O): The role of the hydrogen atoms Locality: Tin mines
 of the Catavi (Llallagua) zone, Bolivia
;
_journal_name_full 'Neues Jahrbuch fur Mineralogie, Monatshefte'
_journal_page_first 69
_journal_page_last 78
_journal_volume 1983
_journal_year 1983
_chemical_compound_source 'Tin mines of the Catavi (Llallagua) zone, Bolivia'
_chemical_formula_sum 'Al2 Ca3 F8 H6 O8 S'
_chemical_name_mineral Creedite
_space_group_IT_number 15
_symmetry_space_group_name_Hall '-C 2yc'
_symmetry_space_group_name_H-M 'C 1 2/c 1'
_cell_angle_alpha 90
_cell_angle_beta 94.39
_cell_angle_gamma 90
_cell_formula_units_Z 4
_cell_length_a 13.936
_cell_length_b 8.606
_cell_length_c 9.985
_cell_volume 1194.020
_database_code_amcsd 0014772
_exptl_crystal_density_diffrn 2.739
_cod_original_formula_sum 'Ca3 Al2 F8 O8 H6 S'
_cod_database_code 9009298

loop_
_space_group_symop_operation_xyz
x,y,z
1/2+x,1/2+y,z
x,-y,1/2+z
1/2+x,1/2-y,1/2+z
-x,y,1/2-z
1/2-x,1/2+y,1/2-z
-x,-y,-z
1/2-x,1/2-y,-z

loop_
_atom_site_aniso_label
_atom_site_aniso_U_11
_atom_site_aniso_U_22
_atom_site_aniso_U_33
_atom_site_aniso_U_12
_atom_site_aniso_U_13
_atom_site_aniso_U_23
Ca1 0.01076 0.00750 0.00703 -0.00121 0.00140 -0.00043
Ca2 0.00685 0.00976 0.01306 0.00000 0.00140 0.00000
Al 0.00880 0.00563 0.00653 -0.00121 0.00070 0.00000
F1 0.01174 0.01501 0.00904 -0.00303 -0.00140 0.00087
F2 0.01467 0.01538 0.01808 -0.00545 0.00841 -0.00130
F3 0.01761 0.00675 0.01004 -0.00121 0.00140 0.00130
F4 0.01858 0.00938 0.00803 0.00061 -0.00140 0.00000
O-h 0.00685 0.00713 0.01255 0.00121 0.00350 0.00000
S 0.00783 0.00788 0.01255 0.00000 0.00210 0.00000
O1 0.00978 0.01276 0.01707 0.00182 -0.00070 0.00174
O2 0.01761 0.01426 0.02310 0.00182 0.00981 0.00694
Ow 0.02152 0.01201 0.01506 0.00363 -0.00070 0.00043

loop_
_atom_site_label
_atom_site_fract_x
_atom_site_fract_y
_atom_site_fract_z
_atom_site_U_iso_or_equiv
_atom_site_type_symbol
_atom_site_attached_hydrogens
Ca1 0.24720 0.21820 0.19270 0.00849 Ca 0
Ca2 0.00000 0.02690 0.25000 0.00988 Ca 0
Al 0.29830 0.39970 0.48760 0.00684 Al 0
F1 0.14070 0.11850 0.34680 0.01191 F 0
F2 0.40890 0.45400 0.42520 0.01558 F 0
F3 0.26500 0.40160 0.02390 0.01153 F 0
F4 0.23610 0.44040 0.32130 0.01229 F 0
O-h 0.30820 0.18990 0.43790 0.00849 O 0
H 0.35500 0.15400 0.43400 0.01773 H 0
S 0.00000 0.65730 0.25000 0.00925 S 0
O1 0.42160 0.26100 0.19260 0.01330 O 0
O2 0.46660 0.06070 0.35780 0.01786 O 0
Ow 0.07160 0.25790 0.11670 0.01621 O 0
Hw1 0.06400 0.24600 0.03800 0.04179 H 0
Hw2 0.05400 0.34900 0.12800 0.03926 H 0

loop_
_cod_changelog_entry_id
_cod_changelog_entry_author
_cod_changelog_entry_date
_cod_changelog_entry_text
1
;cod-tools version 3.8.0
Id: cif_guess_AMCSD_atom_types 9581 2023-05-17 12:35:41Z saulius
;
2023-05-18T11:40:12+03:00
;Derived atom types and hydrogen counts
from atom names that follow the AMCSD naming convention
(Wat == water, O-H == hydroxyl).
;
2
;cod-tools version 3.10.1
Id: cif_fix_AMCSD_aniso_labels 10200 2024-08-01 14:09:44Z saulius
;
2024-08-02T12:21:16+03:00
;Changed the following '_atom_site_aniso_label' values:
'Oh' -> 'O-h'
;

loop_
_cod_related_entry_id
_cod_related_entry_database
_cod_related_entry_code
1 AMCSD 0014772
